data_7020413
loop_
_publ_author_name
'Piel, Isabel'
'Dickschat, Julia V.'
'Pape, Tania'
'Hahn, F. Ekkehardt'
'Glorius, Frank'

_publ_section_title
;
 A planar chiral [2.2]paracyclophane derived N-heterocyclic stannylene.
;
_journal_issue 45
_journal_name_full 'Dalton transactions (Cambridge, England : 2003)'
_journal_page_first 13788
_journal_page_last 13790
_journal_paper_doi 10.1039/c2dt31497e
_journal_volume 41
_journal_year 2012
_chemical_formula_sum 'C28 H24 N2 Sn'
_chemical_formula_weight 507.18
_chemical_name_systematic
;
?
;
_space_group_IT_number 14
_symmetry_cell_setting monoclinic
_symmetry_space_group_name_Hall '-P 2yn'
_symmetry_space_group_name_H-M 'P 1 21/n 1'
_atom_sites_solution_hydrogens geom
_atom_sites_solution_primary direct
_atom_sites_solution_secondary difmap
_audit_creation_method SHELXL-97
_cell_angle_alpha 90.00
_cell_angle_beta 93.7083(4)
_cell_angle_gamma 90.00
_cell_formula_units_Z 4
_cell_length_a 11.6317(3)
_cell_length_b 10.4920(3)
_cell_length_c 17.6728(5)
_cell_measurement_reflns_used 900
_cell_measurement_temperature 153(2)
_cell_measurement_theta_max 22.5
_cell_measurement_theta_min 1
_cell_volume 2152.27(10)
_computing_cell_refinement 'APEX2(Bruker AXS, 2007)'
_computing_data_collection 'APEX2(Bruker AXS, 2007)'
_computing_data_reduction 'SAINT,SADABS (Bruker AXS, 2007 )'
_computing_molecular_graphics
;
ORTEP3,L.J. Farrugia, J. Appl. Cryst. (1997) 30, 565
;
_computing_structure_refinement
;
SHELXL-97, G. M. Sheldrick, Acta Cryst. (2008) A64, 112-122
;
_computing_structure_solution
;
SHELXS-97 , G. M. Sheldrick, Acta Cryst. (2008) A64, 112-122
;
_diffrn_ambient_temperature 153(2)
_diffrn_detector_area_resol_mean 80
_diffrn_measured_fraction_theta_full 0.999
_diffrn_measured_fraction_theta_max 0.999
_diffrn_measurement_device_type 'CCD area detector'
_diffrn_measurement_method 'Omega and Phi scans'
_diffrn_radiation_monochromator graphite
_diffrn_radiation_source 'rotating anode'
_diffrn_radiation_type MoK\a
_diffrn_radiation_wavelength 0.71073
_diffrn_reflns_av_R_equivalents 0.0236
_diffrn_reflns_av_sigmaI/netI 0.0215
_diffrn_reflns_limit_h_max 16
_diffrn_reflns_limit_h_min -16
_diffrn_reflns_limit_k_max 14
_diffrn_reflns_limit_k_min -14
_diffrn_reflns_limit_l_max 25
_diffrn_reflns_limit_l_min -25
_diffrn_reflns_number 25504
_diffrn_reflns_theta_full 30.50
_diffrn_reflns_theta_max 30.50
_diffrn_reflns_theta_min 2.04
_exptl_absorpt_coefficient_mu 1.205
_exptl_absorpt_correction_T_max 0.9647
_exptl_absorpt_correction_T_min 0.8688
_exptl_absorpt_correction_type multi-scan
_exptl_absorpt_process_details
;
Corrections were done with the SADABS program, utilizing the none merged
raw data obtained from the integration process. Integration and final cell
refinement were done with SAINT.

SADABS reports ratio of Tmin/Tmax = 0.848169

;
_exptl_crystal_colour 'intense orange'
_exptl_crystal_density_diffrn 1.565
_exptl_crystal_density_method 'not measured'
_exptl_crystal_description 'transparent prism'
_exptl_crystal_F_000 1024
_exptl_crystal_size_max 0.12
_exptl_crystal_size_mid 0.05
_exptl_crystal_size_min 0.03
_refine_diff_density_max 0.462
_refine_diff_density_min -0.586
_refine_diff_density_rms 0.073
_refine_ls_extinction_method none
_refine_ls_goodness_of_fit_ref 1.032
_refine_ls_hydrogen_treatment noref
_refine_ls_matrix_type full
_refine_ls_number_parameters 280
_refine_ls_number_reflns 6557
_refine_ls_number_restraints 0
_refine_ls_restrained_S_all 1.032
_refine_ls_R_factor_all 0.0305
_refine_ls_R_factor_gt 0.0238
_refine_ls_shift/su_max 0.001
_refine_ls_shift/su_mean 0.000
_refine_ls_structure_factor_coef Fsqd
_refine_ls_weighting_details 'calc w=1/[\s^2^(Fo^2^)+(0.0330P)^2^+1.1486P] where P=(Fo^2^+2Fc^2^)/3'
_refine_ls_weighting_scheme calc
_refine_ls_wR_factor_gt 0.0611
_refine_ls_wR_factor_ref 0.0643
_reflns_number_gt 5658
_reflns_number_total 6557
_reflns_threshold_expression >2sigma(I)
_cod_data_source_file c2dt31497e.txt
_cod_data_source_block sad_compound_4
_cod_original_sg_symbol_H-M P2(1)/n
_cod_database_code 7020413

loop_
_symmetry_equiv_pos_as_xyz
'x, y, z'
'-x+1/2, y+1/2, -z+1/2'
'-x, -y, -z'
'x-1/2, -y-1/2, z-1/2'

loop_
_atom_site_label
_atom_site_type_symbol
_atom_site_fract_x
_atom_site_fract_y
_atom_site_fract_z
_atom_site_U_iso_or_equiv
_atom_site_adp_type
_atom_site_occupancy
_atom_site_symmetry_multiplicity
_atom_site_calc_flag
_atom_site_refinement_flags
Sn1 Sn 0.434452(10) 0.648539(10) 0.357450(6) 0.02047(4) Uani 1 1 d .
N1 N 0.46582(12) 0.46576(14) 0.31061(8) 0.0207(3) Uani 1 1 d .
N2 N 0.30699(12) 0.58936(13) 0.43031(8) 0.0198(3) Uani 1 1 d .
C1 C 0.56922(14) 0.44715(17) 0.27562(9) 0.0225(3) Uani 1 1 d .
C2 C 0.66741(15) 0.51845(18) 0.29881(11) 0.0285(4) Uani 1 1 d .
H2 H 0.6641 0.5769 0.3397 0.034 Uiso 1 1 calc R
C3 C 0.76931(17) 0.5046(2) 0.26280(13) 0.0379(5) Uani 1 1 d .
H3 H 0.8342 0.5555 0.2783 0.045 Uiso 1 1 calc R
C4 C 0.77739(19) 0.4179(2) 0.20476(13) 0.0410(5) Uani 1 1 d .
H4 H 0.8476 0.4078 0.1808 0.049 Uiso 1 1 calc R
C5 C 0.6817(2) 0.3458(2) 0.18188(12) 0.0367(5) Uani 1 1 d .
H5 H 0.6870 0.2851 0.1424 0.044 Uiso 1 1 calc R
C6 C 0.57840(17) 0.36094(19) 0.21576(11) 0.0294(4) Uani 1 1 d .
H6 H 0.5131 0.3123 0.1982 0.035 Uiso 1 1 calc R
C7 C 0.24315(14) 0.68855(16) 0.46141(9) 0.0209(3) Uani 1 1 d .
C8 C 0.20445(15) 0.79135(18) 0.41600(11) 0.0266(3) Uani 1 1 d .
H8 H 0.2153 0.7907 0.3632 0.032 Uiso 1 1 calc R
C9 C 0.15036(17) 0.8939(2) 0.44797(13) 0.0346(4) Uani 1 1 d .
H9 H 0.1250 0.9633 0.4166 0.041 Uiso 1 1 calc R
C10 C 0.13254(17) 0.8973(2) 0.52454(13) 0.0354(4) Uani 1 1 d .
H10 H 0.0961 0.9686 0.5459 0.043 Uiso 1 1 calc R
C11 C 0.16865(16) 0.7952(2) 0.56953(12) 0.0317(4) Uani 1 1 d .
H11 H 0.1565 0.7965 0.6222 0.038 Uiso 1 1 calc R
C12 C 0.22245(15) 0.69071(18) 0.53885(10) 0.0246(3) Uani 1 1 d .
H12 H 0.2453 0.6206 0.5703 0.030 Uiso 1 1 calc R
C13 C 0.37957(14) 0.37012(16) 0.30634(9) 0.0198(3) Uani 1 1 d .
C14 C 0.26587(14) 0.41138(17) 0.29245(9) 0.0210(3) Uani 1 1 d .
H14 H 0.2522 0.4945 0.2726 0.025 Uiso 1 1 calc R
C15 C 0.17203(15) 0.33457(18) 0.30674(10) 0.0251(3) Uani 1 1 d .
C16 C 0.19266(17) 0.20422(19) 0.31573(10) 0.0288(4) Uani 1 1 d .
H16 H 0.1301 0.1459 0.3152 0.035 Uiso 1 1 calc R
C17 C 0.30595(18) 0.16006(17) 0.32556(10) 0.0275(4) Uani 1 1 d .
H17 H 0.3193 0.0709 0.3299 0.033 Uiso 1 1 calc R
C18 C 0.39978(15) 0.24233(16) 0.32916(9) 0.0225(3) Uani 1 1 d .
C19 C 0.50849(16) 0.20141(18) 0.37470(10) 0.0274(4) Uani 1 1 d .
H19A H 0.5672 0.2695 0.3731 0.033 Uiso 1 1 calc R
H19B H 0.5398 0.1237 0.3519 0.033 Uiso 1 1 calc R
C20 C 0.48288(17) 0.17377(17) 0.45952(11) 0.0272(4) Uani 1 1 d .
H20A H 0.4611 0.0831 0.4649 0.033 Uiso 1 1 calc R
H20B H 0.5533 0.1895 0.4927 0.033 Uiso 1 1 calc R
C21 C 0.38631(16) 0.25790(16) 0.48412(9) 0.0232(3) Uani 1 1 d .
C22 C 0.39187(15) 0.38955(16) 0.47223(9) 0.0206(3) Uani 1 1 d .
H22 H 0.4652 0.4298 0.4741 0.025 Uiso 1 1 calc R
C23 C 0.29322(14) 0.46385(16) 0.45770(9) 0.0199(3) Uani 1 1 d .
C24 C 0.18380(15) 0.40483(17) 0.45793(9) 0.0231(3) Uani 1 1 d .
C25 C 0.18010(16) 0.28148(18) 0.48744(10) 0.0277(4) Uani 1 1 d .
H25 H 0.1080 0.2467 0.4994 0.033 Uiso 1 1 calc R
C26 C 0.27935(17) 0.20811(18) 0.49982(10) 0.0276(4) Uani 1 1 d .
H26 H 0.2741 0.1239 0.5190 0.033 Uiso 1 1 calc R
C27 C 0.07865(15) 0.45623(19) 0.41228(11) 0.0295(4) Uani 1 1 d .
H27A H 0.0858 0.5499 0.4077 0.035 Uiso 1 1 calc R
H27B H 0.0090 0.4382 0.4399 0.035 Uiso 1 1 calc R
C28 C 0.06298(16) 0.3955(2) 0.32971(11) 0.0321(4) Uani 1 1 d .
H28A H 0.0010 0.3308 0.3288 0.039 Uiso 1 1 calc R
H28B H 0.0393 0.4630 0.2927 0.039 Uiso 1 1 calc R

loop_
_atom_site_aniso_label
_atom_site_aniso_U_11
_atom_site_aniso_U_22
_atom_site_aniso_U_33
_atom_site_aniso_U_23
_atom_site_aniso_U_13
_atom_site_aniso_U_12
Sn1 0.02189(6) 0.01848(6) 0.02143(6) 0.00094(4) 0.00447(4) -0.00210(4)
N1 0.0195(6) 0.0217(7) 0.0212(6) -0.0014(5) 0.0037(5) -0.0007(5)
N2 0.0209(6) 0.0183(6) 0.0206(6) 0.0015(5) 0.0051(5) -0.0007(5)
C1 0.0212(7) 0.0253(8) 0.0212(7) 0.0044(6) 0.0040(6) 0.0033(6)
C2 0.0221(8) 0.0292(9) 0.0343(9) 0.0000(7) 0.0034(7) 0.0008(7)
C3 0.0231(9) 0.0368(11) 0.0548(13) 0.0041(10) 0.0102(9) 0.0000(8)
C4 0.0318(10) 0.0456(13) 0.0478(12) 0.0082(10) 0.0197(9) 0.0072(9)
C5 0.0432(12) 0.0401(11) 0.0287(10) 0.0024(8) 0.0168(8) 0.0076(9)
C6 0.0317(9) 0.0336(10) 0.0233(8) -0.0003(7) 0.0062(7) 0.0008(8)
C7 0.0178(7) 0.0211(7) 0.0237(8) -0.0012(6) 0.0017(6) -0.0018(6)
C8 0.0242(8) 0.0266(9) 0.0292(9) 0.0042(7) 0.0017(7) 0.0012(7)
C9 0.0287(9) 0.0234(8) 0.0516(13) 0.0041(8) 0.0025(9) 0.0021(7)
C10 0.0261(9) 0.0250(9) 0.0563(13) -0.0116(9) 0.0111(9) -0.0020(7)
C11 0.0263(9) 0.0355(10) 0.0343(10) -0.0111(8) 0.0109(7) -0.0078(8)
C12 0.0225(8) 0.0279(8) 0.0237(8) -0.0023(7) 0.0036(6) -0.0032(7)
C13 0.0227(7) 0.0216(8) 0.0153(7) -0.0017(6) 0.0010(6) -0.0019(6)
C14 0.0226(8) 0.0243(8) 0.0157(7) 0.0009(6) -0.0006(6) 0.0000(6)
C15 0.0221(8) 0.0348(9) 0.0178(7) 0.0010(6) -0.0041(6) -0.0052(7)
C16 0.0321(9) 0.0312(9) 0.0224(8) -0.0009(7) -0.0032(7) -0.0131(8)
C17 0.0397(10) 0.0211(8) 0.0210(8) -0.0026(6) -0.0040(7) -0.0061(7)
C18 0.0278(8) 0.0216(8) 0.0179(7) -0.0038(6) -0.0002(6) 0.0009(6)
C19 0.0293(9) 0.0238(8) 0.0288(9) -0.0009(7) 0.0004(7) 0.0062(7)
C20 0.0317(9) 0.0208(8) 0.0282(9) 0.0025(6) -0.0057(7) 0.0004(7)
C21 0.0308(9) 0.0205(7) 0.0177(7) 0.0028(6) -0.0038(6) -0.0023(6)
C22 0.0238(8) 0.0206(7) 0.0170(7) -0.0006(6) -0.0012(6) -0.0049(6)
C23 0.0250(8) 0.0199(7) 0.0149(7) -0.0004(5) 0.0023(6) -0.0031(6)
C24 0.0234(8) 0.0271(8) 0.0191(7) -0.0009(6) 0.0040(6) -0.0034(7)
C25 0.0309(9) 0.0298(9) 0.0230(8) -0.0002(7) 0.0061(7) -0.0114(7)
C26 0.0388(10) 0.0235(8) 0.0204(8) 0.0045(6) 0.0005(7) -0.0086(7)
C27 0.0194(8) 0.0326(9) 0.0366(10) -0.0013(8) 0.0026(7) -0.0025(7)
C28 0.0201(8) 0.0485(12) 0.0275(9) 0.0028(8) -0.0013(7) -0.0037(8)

loop_
_atom_type_symbol
_atom_type_description
_atom_type_scat_dispersion_real
_atom_type_scat_dispersion_imag
_atom_type_scat_source
C C 0.0033 0.0016 'International Tables Vol C Tables 4.2.6.8 and 6.1.1.4'
H H 0.0000 0.0000 'International Tables Vol C Tables 4.2.6.8 and 6.1.1.4'
N N 0.0061 0.0033 'International Tables Vol C Tables 4.2.6.8 and 6.1.1.4'
Sn Sn -0.6537 1.4246 'International Tables Vol C Tables 4.2.6.8 and 6.1.1.4'

loop_
_geom_angle_atom_site_label_1
_geom_angle_atom_site_label_2
_geom_angle_atom_site_label_3
_geom_angle
N2 Sn1 N1 96.69(5)
C1 N1 C13 120.17(14)
C1 N1 Sn1 118.07(11)
C13 N1 Sn1 121.32(10)
C7 N2 C23 118.62(13)
C7 N2 Sn1 115.30(10)
C23 N2 Sn1 125.42(11)
N1 C1 C6 122.19(16)
N1 C1 C2 120.14(16)
C6 C1 C2 117.65(16)
C3 C2 C1 120.84(19)
C4 C3 C2 120.7(2)
C3 C4 C5 119.07(19)
C4 C5 C6 121.0(2)
C5 C6 C1 120.70(19)
C8 C7 C12 118.46(16)
C8 C7 N2 120.17(15)
C12 C7 N2 121.27(16)
C9 C8 C7 120.13(18)
C10 C9 C8 121.34(19)
C9 C10 C11 118.89(18)
C10 C11 C12 120.97(19)
C11 C12 C7 120.17(18)
C14 C13 C18 118.75(15)
C14 C13 N1 116.64(15)
C18 C13 N1 123.47(15)
C15 C14 C13 122.17(16)
C14 C15 C16 117.17(17)
C14 C15 C28 119.25(17)
C16 C15 C28 121.95(17)
C15 C16 C17 119.53(17)
C18 C17 C16 122.10(17)
C17 C18 C13 117.38(16)
C17 C18 C19 118.29(16)
C13 C18 C19 122.47(16)
C18 C19 C20 110.79(15)
C21 C20 C19 110.83(14)
C26 C21 C22 116.78(17)
C26 C21 C20 121.80(16)
C22 C21 C20 119.33(16)
C23 C22 C21 122.20(16)
C22 C23 N2 118.17(14)
C22 C23 C24 118.90(15)
N2 C23 C24 121.97(15)
C25 C24 C23 117.11(16)
C25 C24 C27 118.93(16)
C23 C24 C27 122.42(16)
C26 C25 C24 121.69(16)
C25 C26 C21 120.20(16)
C24 C27 C28 112.65(15)
C15 C28 C27 111.72(14)

loop_
_geom_bond_atom_site_label_1
_geom_bond_atom_site_label_2
_geom_bond_distance
Sn1 N2 2.1186(13)
Sn1 N1 2.1296(14)
N1 C1 1.401(2)
N1 C13 1.417(2)
N2 C7 1.410(2)
N2 C23 1.416(2)
C1 C6 1.401(3)
C1 C2 1.404(2)
C2 C3 1.389(3)
C3 C4 1.379(3)
C4 C5 1.384(3)
C5 C6 1.386(3)
C7 C8 1.401(2)
C7 C12 1.405(2)
C8 C9 1.385(3)
C9 C10 1.383(3)
C10 C11 1.383(3)
C11 C12 1.390(3)
C13 C14 1.398(2)
C13 C18 1.415(2)
C14 C15 1.393(2)
C15 C16 1.396(3)
C15 C28 1.500(3)
C16 C17 1.397(3)
C17 C18 1.390(3)
C18 C19 1.516(2)
C19 C20 1.574(3)
C20 C21 1.514(3)
C21 C26 1.394(3)
C21 C22 1.399(2)
C22 C23 1.397(2)
C23 C24 1.416(2)
C24 C25 1.397(3)
C24 C27 1.520(3)
C25 C26 1.393(3)
C27 C28 1.592(3)
